data_4105509
loop_
_publ_author_name
'Guillaume Berionni'
'Pierre-Alexandre Bertelle'
'J\'erome Marrot'
'R\'egis Goumont'

_publ_section_title
;
 X-ray Structure of a CT Complex Relevant to Diels-Alder Reactivity of
 Anthracenes
;
_journal_name_full 'Journal of the American Chemical Society'
_journal_page_first 18224
_journal_page_last 18225
_journal_paper_doi 10.1021/ja908747j
_journal_volume 131
_journal_year 2009
_chemical_formula_sum 'C20 H11 N5 O6'
_chemical_formula_weight 417.34
_chemical_name_systematic
; 
 ? 
;
_space_group_IT_number 14
_symmetry_cell_setting monoclinic
_symmetry_space_group_name_Hall '-P 2ybc'
_symmetry_space_group_name_H-M 'P 1 21/c 1'
_atom_sites_solution_hydrogens geom
_atom_sites_solution_primary direct
_atom_sites_solution_secondary difmap
_audit_creation_method SHELXL-97
_cell_angle_alpha 90.00
_cell_angle_beta 103.4710(10)
_cell_angle_gamma 90.00
_cell_formula_units_Z 4
_cell_length_a 14.7220(5)
_cell_length_b 6.9461(2)
_cell_length_c 18.2613(6)
_cell_measurement_reflns_used 5680
_cell_measurement_temperature 296(2)
_cell_measurement_theta_max 20.73
_cell_measurement_theta_min 2.29
_cell_volume 1816.03(10)
_computing_cell_refinement 'Bruker SMART'
_computing_data_collection 'Bruker SMART'
_computing_data_reduction 'Bruker SAINT'
_computing_molecular_graphics 'Bruker SHELXTL'
_computing_publication_material 'Bruker SHELXTL'
_computing_structure_refinement 'SHELXL-97 (Sheldrick, 1997)'
_computing_structure_solution 'SHELXS-97 (Sheldrick, 1990)'
_diffrn_ambient_temperature 296(2)
_diffrn_measured_fraction_theta_full 0.991
_diffrn_measured_fraction_theta_max 0.991
_diffrn_measurement_device_type 'CCD area detector'
_diffrn_measurement_method 'phi and omega scans'
_diffrn_radiation_monochromator graphite
_diffrn_radiation_source 'fine-focus sealed tube'
_diffrn_radiation_type MoK\a
_diffrn_radiation_wavelength 0.71073
_diffrn_reflns_av_R_equivalents 0.0559
_diffrn_reflns_av_sigmaI/netI 0.0359
_diffrn_reflns_limit_h_max 20
_diffrn_reflns_limit_h_min -20
_diffrn_reflns_limit_k_max 9
_diffrn_reflns_limit_k_min -8
_diffrn_reflns_limit_l_max 25
_diffrn_reflns_limit_l_min -25
_diffrn_reflns_number 53778
_diffrn_reflns_theta_full 30.18
_diffrn_reflns_theta_max 30.18
_diffrn_reflns_theta_min 1.42
_exptl_absorpt_coefficient_mu 0.117
_exptl_absorpt_correction_T_max 0.9953
_exptl_absorpt_correction_T_min 0.9548
_exptl_absorpt_correction_type multi-scan
_exptl_crystal_density_diffrn 1.526
_exptl_crystal_F_000 856
_exptl_crystal_size_max 0.40
_exptl_crystal_size_mid 0.14
_exptl_crystal_size_min 0.04
_refine_diff_density_max 0.889
_refine_diff_density_min -0.355
_refine_diff_density_rms 0.085
_refine_ls_extinction_method none
_refine_ls_goodness_of_fit_ref 1.353
_refine_ls_hydrogen_treatment mixed
_refine_ls_matrix_type full
_refine_ls_number_parameters 280
_refine_ls_number_reflns 5324
_refine_ls_number_restraints 0
_refine_ls_restrained_S_all 1.353
_refine_ls_R_factor_all 0.2022
_refine_ls_R_factor_gt 0.1173
_refine_ls_shift/su_max 0.000
_refine_ls_shift/su_mean 0.000
_refine_ls_structure_factor_coef Fsqd
_refine_ls_weighting_details 'calc w=1/[\s^2^(Fo^2^)+(0.2000P)^2^+0.0000P] where P=(Fo^2^+2Fc^2^)/3'
_refine_ls_weighting_scheme calc
_refine_ls_wR_factor_gt 0.3543
_refine_ls_wR_factor_ref 0.4249
_reflns_number_gt 2281
_reflns_number_total 5324
_reflns_threshold_expression >2sigma(I)
_cod_data_source_file ja908747j_si_001.cif
_cod_data_source_block gbct1
_cod_database_code 4105509

loop_
_symmetry_equiv_pos_as_xyz
'x, y, z'
'-x, y+1/2, -z+1/2'
'-x, -y, -z'
'x, -y-1/2, z-1/2'

loop_
_atom_site_label
_atom_site_type_symbol
_atom_site_fract_x
_atom_site_fract_y
_atom_site_fract_z
_atom_site_U_iso_or_equiv
_atom_site_adp_type
_atom_site_occupancy
_atom_site_symmetry_multiplicity
_atom_site_calc_flag
_atom_site_refinement_flags
C1 C 0.2080(2) 0.8530(5) 0.01323(18) 0.0631(9) Uani 1 1 d .
C2 C 0.2129(3) 0.8202(5) -0.0619(2) 0.0790(11) Uani 1 1 d .
H2 H 0.1581 0.7962 -0.0980 0.095 Uiso 1 1 calc R
C3 C 0.2940(4) 0.8225(7) -0.0826(3) 0.1041(15) Uani 1 1 d .
H3 H 0.2960 0.7964 -0.1322 0.125 Uiso 1 1 calc R
C4 C 0.3779(4) 0.8657(7) -0.0277(3) 0.1068(16) Uani 1 1 d .
H4 H 0.4345 0.8656 -0.0420 0.128 Uiso 1 1 calc R
C5 C 0.3766(3) 0.9070(5) 0.0447(2) 0.0793(11) Uani 1 1 d .
H5 H 0.4316 0.9411 0.0789 0.095 Uiso 1 1 calc R
C6 C 0.2920(2) 0.8981(4) 0.06803(19) 0.0587(8) Uani 1 1 d .
C7 C 0.2857(3) 0.9444(5) 0.1410(2) 0.0707(10) Uani 1 1 d .
H7 H 0.3396 0.9811 0.1758 0.085 Uiso 1 1 calc R
C8 C 0.2023(2) 0.9379(5) 0.16371(18) 0.0637(9) Uani 1 1 d .
C9 C 0.1947(3) 0.9835(5) 0.2369(2) 0.0797(11) Uani 1 1 d .
H9 H 0.2482 1.0156 0.2731 0.096 Uiso 1 1 calc R
C10 C 0.1120(4) 0.9820(7) 0.2562(3) 0.0951(13) Uani 1 1 d .
H10 H 0.1090 1.0143 0.3050 0.114 Uiso 1 1 calc R
C11 C 0.0310(4) 0.9326(7) 0.2037(3) 0.0987(14) Uani 1 1 d .
H11 H -0.0257 0.9316 0.2178 0.118 Uiso 1 1 calc R
C12 C 0.0334(3) 0.8857(6) 0.1321(3) 0.0833(11) Uani 1 1 d .
H12 H -0.0213 0.8492 0.0982 0.100 Uiso 1 1 calc R
C13 C 0.1175(2) 0.8916(5) 0.1086(2) 0.0666(9) Uani 1 1 d .
C14 C 0.1228(2) 0.8545(5) 0.0351(2) 0.0711(10) Uani 1 1 d .
H14 H 0.0681 0.8297 -0.0008 0.085 Uiso 1 1 calc R
C15 C 0.2109(3) 0.4185(5) 0.1081(3) 0.0748(10) Uani 1 1 d .
N16 N 0.1313(3) 0.4143(5) 0.1279(3) 0.0872(11) Uani 1 1 d .
O17 O 0.1528(3) 0.4606(5) 0.2078(2) 0.1125(12) Uani 1 1 d .
N18 N 0.2475(4) 0.4900(6) 0.2324(2) 0.1054(13) Uani 1 1 d .
C19 C 0.2818(3) 0.4644(5) 0.1731(2) 0.0786(11) Uani 1 1 d .
C20 C 0.3772(3) 0.4822(5) 0.1633(2) 0.0762(11) Uani 1 1 d .
C21 C 0.4000(3) 0.4468(6) 0.0975(2) 0.0758(11) Uani 1 1 d .
H21 H 0.4615 0.4546 0.0930 0.091 Uiso 1 1 calc R
C22 C 0.3265(3) 0.3971(5) 0.0351(2) 0.0709(10) Uani 1 1 d .
C23 C 0.2319(3) 0.3849(4) 0.0376(2) 0.0688(10) Uani 1 1 d .
N24 N 0.1785(3) 0.3403(5) -0.0290(2) 0.0951(12) Uani 1 1 d .
O25 O 0.2401(3) 0.3170(4) -0.07634(17) 0.1038(10) Uani 1 1 d .
N26 N 0.3334(3) 0.3569(6) -0.0342(2) 0.0935(11) Uani 1 1 d .
O27 O 0.0512(3) 0.3870(5) 0.0964(3) 0.1341(15) Uani 1 1 d .
N28 N 0.4516(3) 0.5408(7) 0.2276(3) 0.1096(14) Uani 1 1 d .
O29 O 0.4328(4) 0.5605(11) 0.2890(3) 0.192(3) Uani 1 1 d .
O30 O 0.5254(3) 0.5791(10) 0.2212(3) 0.179(3) Uani 1 1 d .
O31 O 0.3953(3) 0.3545(7) -0.0671(2) 0.1338(15) Uani 1 1 d .

loop_
_atom_site_aniso_label
_atom_site_aniso_U_11
_atom_site_aniso_U_22
_atom_site_aniso_U_33
_atom_site_aniso_U_23
_atom_site_aniso_U_13
_atom_site_aniso_U_12
C1 0.067(2) 0.0586(17) 0.063(2) 0.0003(14) 0.0119(16) -0.0036(14)
C2 0.098(3) 0.069(2) 0.066(2) 0.0017(16) 0.012(2) 0.0069(19)
C3 0.139(5) 0.109(3) 0.069(3) 0.005(2) 0.035(3) 0.001(3)
C4 0.113(4) 0.102(3) 0.124(4) 0.015(3) 0.065(4) -0.003(3)
C5 0.068(2) 0.079(2) 0.093(3) 0.0081(19) 0.024(2) -0.0018(17)
C6 0.0523(18) 0.0553(16) 0.067(2) 0.0026(13) 0.0103(15) -0.0031(12)
C7 0.061(2) 0.072(2) 0.070(2) 0.0007(16) -0.0031(17) -0.0053(15)
C8 0.061(2) 0.0654(19) 0.062(2) 0.0002(14) 0.0099(16) 0.0030(14)
C9 0.091(3) 0.078(2) 0.064(2) 0.0038(17) 0.006(2) 0.0125(19)
C10 0.108(4) 0.104(3) 0.081(3) 0.003(2) 0.038(3) 0.026(3)
C11 0.090(3) 0.098(3) 0.123(4) 0.011(3) 0.057(3) 0.013(2)
C12 0.058(2) 0.088(3) 0.102(3) 0.010(2) 0.015(2) -0.0018(17)
C13 0.057(2) 0.0657(19) 0.073(2) -0.0005(15) 0.0068(16) -0.0003(14)
C14 0.062(2) 0.066(2) 0.075(2) 0.0001(16) -0.0046(17) 0.0002(15)
C15 0.062(2) 0.069(2) 0.095(3) 0.0047(18) 0.022(2) 0.0003(15)
N16 0.068(2) 0.0674(19) 0.132(3) 0.0111(18) 0.034(2) -0.0057(14)
O17 0.103(3) 0.113(2) 0.140(3) 0.024(2) 0.063(2) 0.0039(18)
N18 0.123(4) 0.101(3) 0.100(3) 0.013(2) 0.042(3) 0.019(2)
C19 0.086(3) 0.075(2) 0.079(3) 0.0179(18) 0.027(2) 0.0116(18)
C20 0.067(2) 0.075(2) 0.076(2) 0.0067(17) -0.0043(19) 0.0152(16)
C21 0.057(2) 0.085(2) 0.087(3) 0.0158(19) 0.0181(19) 0.0120(16)
C22 0.077(3) 0.067(2) 0.069(2) 0.0089(15) 0.0183(19) 0.0087(15)
C23 0.067(2) 0.0496(17) 0.081(2) 0.0029(15) -0.0002(18) 0.0026(13)
N24 0.098(3) 0.071(2) 0.100(3) -0.0022(17) -0.009(2) -0.0065(17)
O25 0.126(3) 0.099(2) 0.080(2) -0.0082(15) 0.012(2) -0.0004(18)
N26 0.100(3) 0.097(2) 0.083(3) 0.0055(18) 0.022(2) 0.005(2)
O27 0.079(2) 0.103(2) 0.216(5) 0.013(2) 0.027(3) -0.0234(17)
N28 0.087(3) 0.125(3) 0.105(3) 0.023(2) -0.002(2) 0.025(2)
O29 0.174(5) 0.293(8) 0.093(3) -0.032(3) -0.005(3) 0.013(4)
O30 0.085(3) 0.281(7) 0.144(4) 0.029(4) -0.027(3) -0.022(3)
O31 0.135(3) 0.184(4) 0.101(3) 0.000(2) 0.065(2) 0.017(3)

loop_
_atom_type_symbol
_atom_type_description
_atom_type_scat_dispersion_real
_atom_type_scat_dispersion_imag
_atom_type_scat_source
C C 0.0033 0.0016 'International Tables Vol C Tables 4.2.6.8 and 6.1.1.4'
H H 0.0000 0.0000 'International Tables Vol C Tables 4.2.6.8 and 6.1.1.4'
N N 0.0061 0.0033 'International Tables Vol C Tables 4.2.6.8 and 6.1.1.4'
O O 0.0106 0.0060 'International Tables Vol C Tables 4.2.6.8 and 6.1.1.4'

loop_
_geom_angle_atom_site_label_1
_geom_angle_atom_site_label_2
_geom_angle_atom_site_label_3
_geom_angle
C14 C1 C2 122.1(3)
C14 C1 C6 118.9(3)
C2 C1 C6 118.9(3)
C3 C2 C1 121.7(4)
C3 C2 H2 119.1
C1 C2 H2 119.1
C2 C3 C4 119.2(4)
C2 C3 H3 120.4
C4 C3 H3 120.4
C5 C4 C3 121.5(4)
C5 C4 H4 119.3
C3 C4 H4 119.3
C4 C5 C6 119.9(4)
C4 C5 H5 120.0
C6 C5 H5 120.0
C7 C6 C5 122.7(3)
C7 C6 C1 118.6(3)
C5 C6 C1 118.6(3)
C8 C7 C6 122.7(3)
C8 C7 H7 118.6
C6 C7 H7 118.6
C7 C8 C9 123.5(3)
C7 C8 C13 118.7(3)
C9 C8 C13 117.8(3)
C10 C9 C8 121.7(4)
C10 C9 H9 119.1
C8 C9 H9 119.1
C9 C10 C11 120.4(4)
C9 C10 H10 119.8
C11 C10 H10 119.8
C12 C11 C10 120.9(4)
C12 C11 H11 119.5
C10 C11 H11 119.5
C11 C12 C13 120.8(4)
C11 C12 H12 119.6
C13 C12 H12 119.6
C14 C13 C12 122.9(4)
C14 C13 C8 118.8(3)
C12 C13 C8 118.3(4)
C13 C14 C1 122.2(3)
C13 C14 H14 118.9
C1 C14 H14 118.9
N16 C15 C23 130.6(4)
N16 C15 C19 107.8(4)
C23 C15 C19 121.6(4)
O27 N16 C15 135.7(5)
O27 N16 O17 118.4(4)
C15 N16 O17 105.9(4)
N18 O17 N16 109.2(3)
C19 N18 O17 105.4(4)
N18 C19 C15 111.8(4)
N18 C19 C20 131.0(4)
C15 C19 C20 117.1(4)
C21 C20 C19 122.8(4)
C21 C20 N28 118.2(4)
C19 C20 N28 119.0(4)
C20 C21 C22 117.4(3)
C20 C21 H21 121.3
C22 C21 H21 121.3
N26 C22 C23 108.4(4)
N26 C22 C21 127.3(4)
C23 C22 C21 124.3(4)
N24 C23 C22 111.4(4)
N24 C23 C15 131.9(4)
C22 C23 C15 116.7(3)
C23 N24 O25 105.3(4)
N24 O25 N26 108.8(3)
O31 N26 C22 135.8(4)
O31 N26 O25 118.1(4)
C22 N26 O25 106.1(4)
O30 N28 O29 119.2(6)
O30 N28 C20 122.0(5)
O29 N28 C20 118.7(5)

loop_
_geom_bond_atom_site_label_1
_geom_bond_atom_site_label_2
_geom_bond_distance
C1 C14 1.401(5)
C1 C2 1.410(5)
C1 C6 1.433(5)
C2 C3 1.334(6)
C2 H2 0.9300
C3 C4 1.429(7)
C3 H3 0.9300
C4 C5 1.358(6)
C4 H4 0.9300
C5 C6 1.408(5)
C5 H5 0.9300
C6 C7 1.394(5)
C7 C8 1.385(5)
C7 H7 0.9300
C8 C9 1.404(5)
C8 C13 1.445(5)
C9 C10 1.343(6)
C9 H9 0.9300
C10 C11 1.387(7)
C10 H10 0.9300
C11 C12 1.356(7)
C11 H11 0.9300
C12 C13 1.402(6)
C12 H12 0.9300
C13 C14 1.386(5)
C14 H14 0.9300
C15 N16 1.305(5)
C15 C23 1.411(6)
C15 C19 1.422(6)
N16 O27 1.200(5)
N16 O17 1.455(5)
O17 N18 1.377(6)
N18 C19 1.310(5)
C19 C20 1.463(6)
C20 C21 1.343(6)
C20 N28 1.464(6)
C21 C22 1.420(6)
C21 H21 0.9300
C22 N26 1.321(5)
C22 C23 1.406(5)
C23 N24 1.322(5)
N24 O25 1.400(5)
O25 N26 1.436(5)
N26 O31 1.204(5)
N28 O30 1.151(6)
N28 O29 1.224(6)
